data_7135330
loop_
_publ_author_name
'Ueda, Masafumi'
'Uehara, Asuka'
'Usui, Kazuteru'
'Hasegawa, Masashi'

_publ_section_title
;
 A Folded Mechanochromic Organic Fluorophore Based on Thianthrene-Fused
 Coumarin
;
_journal_name_full 'Chemical Communications'
_journal_paper_doi 10.1039/D5CC05320J
_journal_year 2026
_chemical_formula_moiety 'C15 H8 O2 S2'
_chemical_formula_sum 'C15 H8 O2 S2'
_chemical_formula_weight 284.33
_space_group_crystal_system monoclinic
_space_group_IT_number 15
_space_group_name_Hall '-I 2ya'
_space_group_name_H-M_alt 'I 1 2/a 1'
_atom_sites_solution_hydrogens geom
_atom_sites_solution_primary dual
_audit_creation_date 2024-12-20
_audit_creation_method
;
Olex2 1.5
(compiled 2024.01.12 svn.r2f8d729c for OlexSys, GUI svn.r6928)
;
_audit_update_record
;
2025-09-13 deposited with the CCDC.	2025-12-10 downloaded from the CCDC.
;
_cell_angle_alpha 90
_cell_angle_beta 95.505(2)
_cell_angle_gamma 90
_cell_formula_units_Z 8
_cell_length_a 13.5461(3)
_cell_length_b 3.86020(10)
_cell_length_c 46.3601(9)
_cell_measurement_reflns_used 4799
_cell_measurement_temperature 100.15
_cell_measurement_theta_max 75.0400
_cell_measurement_theta_min 3.3180
_cell_volume 2413.02(9)
_computing_cell_refinement 'CrysAlisPro 1.171.43.142a (Rigaku OD, 2024)'
_computing_data_collection 'CrysAlisPro 1.171.43.142a (Rigaku OD, 2024)'
_computing_data_reduction 'CrysAlisPro 1.171.43.142a (Rigaku OD, 2024)'
_computing_molecular_graphics 'Olex2 1.5 (Dolomanov et al., 2009)'
_computing_publication_material 'Olex2 1.5 (Dolomanov et al., 2009)'
_computing_structure_refinement 'SHELXL 2019/2 (Sheldrick, 2015)'
_computing_structure_solution 'SHELXT 2014/5 (Sheldrick, 2014)'
_diffrn_ambient_temperature 100.15
_diffrn_detector 'Hybrid Pixel Array Detector'
_diffrn_detector_area_resol_mean 10.0000
_diffrn_detector_type HyPix
_diffrn_measured_fraction_theta_full 0.996
_diffrn_measured_fraction_theta_max 0.956
_diffrn_measurement_details
;
List of Runs (angles in degrees, time in seconds):

  # Type    Start    End  Width  t~exp~   \w     \q     \k     \f   Frames
#--------------------------------------------------------------------------
  1  \w     88.00 162.00   0.50    0.05    --  104.61  61.00 150.00  148
  2  \w    111.00 137.00   0.50    0.05    --  104.61   0.00 -30.00   52
  3  \w    152.00 177.00   0.50    0.05    --  104.61   0.00 -30.00   50
  4  \w     98.00 176.00   0.50    0.05    --  104.61  54.00-132.00  156
  5  \w     76.00 101.00   0.50    0.05    --   47.32  54.00-132.00   50
  6  \w     32.00  75.00   0.50    0.05    --  104.61 -61.00-180.00   86
  7  \w     39.00  64.00   0.50    0.05    --  104.61 -61.00 -90.00   50
  8  \w     36.00  66.00   0.50    0.05    --  104.61 -61.00 -60.00   60
  9  \w     -5.00  20.00   0.50    0.05    --   47.32 -54.00  83.00   50
 10  \w     39.00  70.00   0.50    0.05    --  104.61 -61.00 120.00   62
 11  \w     32.00  64.00   0.50    0.05    --  104.61 -54.00  83.00   64
 12  \w     86.00 111.00   0.50    0.05    --  104.61-125.00 -60.00   50
 13  \w     36.00  80.00   0.50    0.05    --  104.61-125.00 -60.00   88
 14  \w    -58.00  25.00   0.50    0.05    --  -47.32  54.00-132.00  166
 15  \w    -14.00  28.00   0.50    0.05    --  -47.32  19.00   0.00   84
 16  \w    -69.00 -27.00   0.50    0.05    --  -91.75  61.00  60.00   84
 17  \w    -48.00 -23.00   0.50    0.05    --  -91.75  45.00  60.00   50
 18  \w    -48.00 -23.00   0.50    0.05    --  -91.75  45.00   0.00   50
 19  \w    -55.00 -28.00   0.50    0.05    --  -91.75  54.00-132.00   54
 20  \w   -144.00-119.00   0.50    0.05    --  -91.75 -54.00  83.00   50
 21  \w   -163.00-119.00   0.50    0.05    --  -91.75 -61.00 150.00   88
 22  \w   -103.00 -76.00   0.50    0.05    --  -91.75 -61.00 150.00   54
 23  \w   -119.00 -37.00   0.50    0.05    --  -47.32 -54.00  83.00  164
;
_diffrn_measurement_device 'four-circle diffractometer'
_diffrn_measurement_device_type 'XtaLAB Synergy, Dualflex, HyPix'
_diffrn_measurement_method '\w scans'
_diffrn_orient_matrix_type 'CrysAlisPro convention (1999,Acta A55,543-557)'
_diffrn_orient_matrix_UB_11 -0.0575592000
_diffrn_orient_matrix_UB_12 -0.2355937000
_diffrn_orient_matrix_UB_13 0.0193369000
_diffrn_orient_matrix_UB_21 -0.0982126000
_diffrn_orient_matrix_UB_22 0.1081129000
_diffrn_orient_matrix_UB_23 -0.0171591000
_diffrn_orient_matrix_UB_31 0.0097265000
_diffrn_orient_matrix_UB_32 -0.3034692000
_diffrn_orient_matrix_UB_33 -0.0211226000
_diffrn_radiation_monochromator mirror
_diffrn_radiation_probe x-ray
_diffrn_radiation_type 'Cu K\a'
_diffrn_radiation_wavelength 1.54184
_diffrn_reflns_av_R_equivalents 0.0287
_diffrn_reflns_av_unetI/netI 0.0277
_diffrn_reflns_Laue_measured_fraction_full 0.996
_diffrn_reflns_Laue_measured_fraction_max 0.956
_diffrn_reflns_limit_h_max 16
_diffrn_reflns_limit_h_min -17
_diffrn_reflns_limit_k_max 3
_diffrn_reflns_limit_k_min -4
_diffrn_reflns_limit_l_max 57
_diffrn_reflns_limit_l_min -57
_diffrn_reflns_number 7033
_diffrn_reflns_point_group_measured_fraction_full 0.996
_diffrn_reflns_point_group_measured_fraction_max 0.956
_diffrn_reflns_theta_full 67.684
_diffrn_reflns_theta_max 75.867
_diffrn_reflns_theta_min 3.832
_diffrn_source 'micro-focus sealed X-ray tube'
_diffrn_source_type 'PhotonJet (Cu) X-ray Source'
_exptl_absorpt_coefficient_mu 3.946
_exptl_absorpt_correction_T_max 1.00000
_exptl_absorpt_correction_T_min 0.81943
_exptl_absorpt_correction_type multi-scan
_exptl_absorpt_process_details
;
CrysAlisPro 1.171.43.142a (Rigaku Oxford Diffraction, 2024)
Empirical absorption correction using spherical harmonics,
implemented in SCALE3 ABSPACK scaling algorithm.
;
_exptl_crystal_colour colourless
_exptl_crystal_colour_primary colourless
_exptl_crystal_density_diffrn 1.565
_exptl_crystal_description cube
_exptl_crystal_F_000 1168
_exptl_crystal_size_max 0.247
_exptl_crystal_size_mid 0.24
_exptl_crystal_size_min 0.2
_refine_diff_density_max 0.242
_refine_diff_density_min -0.400
_refine_diff_density_rms 0.066
_refine_ls_extinction_method none
_refine_ls_goodness_of_fit_ref 1.043
_refine_ls_hydrogen_treatment constr
_refine_ls_matrix_type full
_refine_ls_number_parameters 172
_refine_ls_number_reflns 2394
_refine_ls_number_restraints 0
_refine_ls_restrained_S_all 1.043
_refine_ls_R_factor_all 0.0342
_refine_ls_R_factor_gt 0.0329
_refine_ls_shift/su_max 0.001
_refine_ls_shift/su_mean 0.000
_refine_ls_structure_factor_coef Fsqd
_refine_ls_weighting_details 'w=1/[\s^2^(Fo^2^)+(0.0457P)^2^+3.1322P] where P=(Fo^2^+2Fc^2^)/3'
_refine_ls_weighting_scheme calc
_refine_ls_wR_factor_gt 0.0862
_refine_ls_wR_factor_ref 0.0873
_reflns_Friedel_coverage 0.000
_reflns_number_gt 2288
_reflns_number_total 2394
_reflns_threshold_expression 'I > 2\s(I)'
_cod_data_source_file d5cc05320j3.cif
_cod_data_source_block exp_3230_auto
_cod_database_code 7135330
_shelx_shelxl_version_number 2019/2
_chemical_oxdiff_formula C15H8O2S2
_shelx_space_group_comment
;
The symmetry employed for this shelxl refinement is uniquely defined
by the following loop, which should always be used as a source of
symmetry information in preference to the above space-group names.
They are only intended as comments.
;
_shelx_estimated_absorpt_t_max 0.506
_shelx_estimated_absorpt_t_min 0.442
_olex2_refinement_description
;
1. Fixed Uiso
 At 1.2 times of:
  All C(H) groups
2.a Aromatic/amide H refined with riding coordinates:
 C8(H8), C5(H5), C14(H14), C11(H11), C13(H13), C12(H12), C3(H3), C2(H2)
;
_olex2_submission_special_instructions 'No special instructions were received'
_oxdiff_exptl_absorpt_empirical_details
;
Empirical correction (ABSPACK) includes:
- Absorption correction using spherical harmonics
- Frame scaling
;
_oxdiff_exptl_absorpt_empirical_full_max 1.243
_oxdiff_exptl_absorpt_empirical_full_min 0.864

loop_
_space_group_symop_operation_xyz
'x, y, z'
'-x+1/2, y, -z'
'x+1/2, y+1/2, z+1/2'
'-x+1, y+1/2, -z+1/2'
'-x, -y, -z'
'x-1/2, -y, z'
'-x+1/2, -y+1/2, -z+1/2'
'x, -y+1/2, z+1/2'

loop_
_atom_site_label
_atom_site_type_symbol
_atom_site_fract_x
_atom_site_fract_y
_atom_site_fract_z
_atom_site_U_iso_or_equiv
_atom_site_adp_type
_atom_site_occupancy
_atom_site_site_symmetry_order
_atom_site_calc_flag
_atom_site_refinement_flags_posn
_atom_site_refinement_flags_adp
_atom_site_refinement_flags_occupancy
_atom_site_disorder_assembly
_atom_site_disorder_group
S2 S 0.09911(3) 0.83996(11) 0.36307(2) 0.01965(13) Uani 1 1 d . . . . .
S1 S 0.31022(3) 0.93705(11) 0.33760(2) 0.01953(13) Uani 1 1 d . . . . .
O1 O 0.47219(9) 0.4537(4) 0.43191(3) 0.0244(3) Uani 1 1 d . . . . .
O2 O 0.55838(10) 0.2462(5) 0.47075(3) 0.0376(4) Uani 1 1 d . . . . .
C6 C 0.20995(12) 0.7037(4) 0.38307(4) 0.0178(3) Uani 1 1 d . . . . .
C15 C 0.21002(12) 0.7343(4) 0.31699(4) 0.0186(3) Uani 1 1 d . . . . .
C7 C 0.30215(12) 0.7524(4) 0.37215(3) 0.0172(3) Uani 1 1 d . . . . .
C4 C 0.29321(12) 0.4737(5) 0.42759(4) 0.0198(4) Uani 1 1 d . . . . .
C8 C 0.38917(12) 0.6645(5) 0.38879(4) 0.0195(3) Uani 1 1 d . . . . .
H8 H 0.451637 0.695413 0.381416 0.023 Uiso 1 1 calc R U . . .
C5 C 0.20602(12) 0.5600(5) 0.41034(4) 0.0200(4) Uani 1 1 d . . . . .
H5 H 0.143502 0.519559 0.417423 0.024 Uiso 1 1 calc R U . . .
C9 C 0.38354(12) 0.5317(5) 0.41617(4) 0.0189(3) Uani 1 1 d . . . . .
C14 C 0.22209(13) 0.6192(5) 0.28896(4) 0.0223(4) Uani 1 1 d . . . . .
H14 H 0.285002 0.637798 0.281632 0.027 Uiso 1 1 calc R U . . .
C11 C 0.03918(13) 0.5455(5) 0.31076(4) 0.0211(4) Uani 1 1 d . . . . .
H11 H -0.022941 0.514441 0.318331 0.025 Uiso 1 1 calc R U . . .
C10 C 0.11820(12) 0.6942(4) 0.32790(3) 0.0188(3) Uani 1 1 d . . . . .
C13 C 0.14276(14) 0.4781(5) 0.27183(4) 0.0247(4) Uani 1 1 d . . . . .
H13 H 0.150983 0.405339 0.252630 0.030 Uiso 1 1 calc R U . . .
C12 C 0.05124(14) 0.4429(5) 0.28267(4) 0.0249(4) Uani 1 1 d . . . . .
H12 H -0.003232 0.348336 0.270803 0.030 Uiso 1 1 calc R U . . .
C3 C 0.29550(13) 0.3218(5) 0.45602(4) 0.0249(4) Uani 1 1 d . . . . .
H3 H 0.235174 0.277220 0.464241 0.030 Uiso 1 1 calc R U . . .
C1 C 0.47647(13) 0.3073(5) 0.45926(4) 0.0266(4) Uani 1 1 d . . . . .
C2 C 0.38266(14) 0.2427(5) 0.47102(4) 0.0274(4) Uani 1 1 d . . . . .
H2 H 0.382759 0.142312 0.489733 0.033 Uiso 1 1 calc R U . . .

loop_
_atom_site_aniso_label
_atom_site_aniso_U_11
_atom_site_aniso_U_22
_atom_site_aniso_U_33
_atom_site_aniso_U_23
_atom_site_aniso_U_13
_atom_site_aniso_U_12
S2 0.0170(2) 0.0231(2) 0.0186(2) -0.00168(16) 0.00112(15) 0.00531(15)
S1 0.0201(2) 0.0197(2) 0.0187(2) 0.00449(16) 0.00109(15) -0.00178(16)
O1 0.0174(6) 0.0349(7) 0.0201(6) 0.0065(5) -0.0022(5) -0.0006(5)
O2 0.0248(7) 0.0581(10) 0.0281(7) 0.0143(7) -0.0064(5) 0.0007(7)
C6 0.0191(8) 0.0163(8) 0.0176(8) -0.0033(6) -0.0001(6) 0.0012(6)
C15 0.0220(8) 0.0150(8) 0.0183(8) 0.0034(6) -0.0006(6) 0.0032(7)
C7 0.0197(8) 0.0152(8) 0.0166(8) -0.0009(6) 0.0012(6) 0.0002(6)
C4 0.0207(8) 0.0222(9) 0.0166(8) -0.0014(7) 0.0020(6) -0.0002(7)
C8 0.0168(7) 0.0207(8) 0.0212(8) 0.0005(7) 0.0022(6) -0.0015(6)
C5 0.0176(7) 0.0245(9) 0.0182(8) -0.0021(7) 0.0037(6) 0.0004(7)
C9 0.0165(7) 0.0211(8) 0.0183(8) -0.0015(7) -0.0030(6) -0.0007(7)
C14 0.0275(9) 0.0214(9) 0.0184(8) 0.0045(7) 0.0041(7) 0.0052(7)
C11 0.0215(8) 0.0194(9) 0.0218(8) 0.0032(7) -0.0015(6) 0.0006(7)
C10 0.0225(8) 0.0150(8) 0.0183(8) 0.0021(6) -0.0008(6) 0.0042(6)
C13 0.0370(10) 0.0210(9) 0.0157(8) 0.0007(7) -0.0004(7) 0.0046(8)
C12 0.0300(9) 0.0205(9) 0.0224(8) 0.0014(7) -0.0061(7) 0.0003(7)
C3 0.0237(8) 0.0343(10) 0.0170(8) 0.0017(7) 0.0034(7) -0.0011(8)
C1 0.0261(9) 0.0331(11) 0.0194(8) 0.0044(8) -0.0036(7) -0.0003(8)
C2 0.0278(9) 0.0361(11) 0.0178(8) 0.0049(8) -0.0004(7) -0.0025(8)

loop_
_atom_type_symbol
_atom_type_description
_atom_type_scat_dispersion_real
_atom_type_scat_dispersion_imag
_atom_type_scat_source
C C 0.0181 0.0091 'International Tables Vol C Tables 4.2.6.8 and 6.1.1.4'
H H 0.0000 0.0000 'International Tables Vol C Tables 4.2.6.8 and 6.1.1.4'
O O 0.0492 0.0322 'International Tables Vol C Tables 4.2.6.8 and 6.1.1.4'
S S 0.3331 0.5567 'International Tables Vol C Tables 4.2.6.8 and 6.1.1.4'

loop_
_geom_angle_atom_site_label_1
_geom_angle_atom_site_label_2
_geom_angle_atom_site_label_3
_geom_angle
_geom_angle_site_symmetry_1
_geom_angle_site_symmetry_3
_geom_angle_publ_flag
C10 S2 C6 101.37(8) . . ?
C15 S1 C7 101.57(8) . . ?
C9 O1 C1 122.16(14) . . ?
C7 C6 S2 120.74(13) . . ?
C5 C6 S2 119.51(13) . . ?
C5 C6 C7 119.71(15) . . ?
C14 C15 S1 119.43(13) . . ?
C10 C15 S1 121.22(13) . . ?
C10 C15 C14 119.33(16) . . ?
C6 C7 S1 121.03(13) . . ?
C8 C7 S1 118.67(12) . . ?
C8 C7 C6 120.28(15) . . ?
C5 C4 C3 124.18(15) . . ?
C9 C4 C5 117.82(15) . . ?
C9 C4 C3 117.98(16) . . ?
C7 C8 H8 120.5 . . ?
C9 C8 C7 118.95(15) . . ?
C9 C8 H8 120.5 . . ?
C6 C5 C4 120.75(15) . . ?
C6 C5 H5 119.6 . . ?
C4 C5 H5 119.6 . . ?
O1 C9 C4 121.01(15) . . ?
O1 C9 C8 116.55(15) . . ?
C8 C9 C4 122.45(15) . . ?
C15 C14 H14 119.8 . . ?
C13 C14 C15 120.30(16) . . ?
C13 C14 H14 119.8 . . ?
C10 C11 H11 120.0 . . ?
C12 C11 H11 120.0 . . ?
C12 C11 C10 120.01(16) . . ?
C15 C10 S2 120.90(13) . . ?
C11 C10 S2 119.01(13) . . ?
C11 C10 C15 120.07(15) . . ?
C14 C13 H13 120.0 . . ?
C14 C13 C12 120.09(16) . . ?
C12 C13 H13 120.0 . . ?
C11 C12 C13 120.14(17) . . ?
C11 C12 H12 119.9 . . ?
C13 C12 H12 119.9 . . ?
C4 C3 H3 119.8 . . ?
C2 C3 C4 120.38(16) . . ?
C2 C3 H3 119.8 . . ?
O1 C1 C2 116.93(15) . . ?
O2 C1 O1 116.10(16) . . ?
O2 C1 C2 126.97(17) . . ?
C3 C2 C1 121.52(17) . . ?
C3 C2 H2 119.2 . . ?
C1 C2 H2 119.2 . . ?

loop_
_geom_bond_atom_site_label_1
_geom_bond_atom_site_label_2
_geom_bond_distance
_geom_bond_site_symmetry_2
_geom_bond_publ_flag
S2 C6 1.7672(17) . ?
S2 C10 1.7671(17) . ?
S1 C15 1.7662(18) . ?
S1 C7 1.7662(16) . ?
O1 C9 1.377(2) . ?
O1 C1 1.384(2) . ?
O2 C1 1.207(2) . ?
C6 C7 1.405(2) . ?
C6 C5 1.386(2) . ?
C15 C14 1.397(2) . ?
C15 C10 1.396(2) . ?
C7 C8 1.387(2) . ?
C4 C5 1.401(2) . ?
C4 C9 1.397(2) . ?
C4 C3 1.440(2) . ?
C8 H8 0.9500 . ?
C8 C9 1.378(2) . ?
C5 H5 0.9500 . ?
C14 H14 0.9500 . ?
C14 C13 1.385(3) . ?
C11 H11 0.9500 . ?
C11 C10 1.394(2) . ?
C11 C12 1.386(2) . ?
C13 H13 0.9500 . ?
C13 C12 1.388(3) . ?
C12 H12 0.9500 . ?
C3 H3 0.9500 . ?
C3 C2 1.347(3) . ?
C1 C2 1.452(3) . ?
C2 H2 0.9500 . ?

loop_
_geom_torsion_atom_site_label_1
_geom_torsion_atom_site_label_2
_geom_torsion_atom_site_label_3
_geom_torsion_atom_site_label_4
_geom_torsion
_geom_torsion_site_symmetry_1
_geom_torsion_site_symmetry_2
_geom_torsion_site_symmetry_3
_geom_torsion_site_symmetry_4
_geom_torsion_publ_flag
S2 C6 C7 S1 -2.2(2) . . . . ?
S2 C6 C7 C8 175.93(13) . . . . ?
S2 C6 C5 C4 -175.17(14) . . . . ?
S1 C15 C14 C13 -176.18(13) . . . . ?
S1 C15 C10 S2 -0.9(2) . . . . ?
S1 C15 C10 C11 177.47(13) . . . . ?
S1 C7 C8 C9 177.73(13) . . . . ?
O1 C1 C2 C3 0.0(3) . . . . ?
O2 C1 C2 C3 -179.9(2) . . . . ?
C6 S2 C10 C15 -42.54(16) . . . . ?
C6 S2 C10 C11 139.11(14) . . . . ?
C6 C7 C8 C9 -0.5(3) . . . . ?
C15 S1 C7 C6 -41.23(16) . . . . ?
C15 S1 C7 C8 140.58(14) . . . . ?
C15 C14 C13 C12 -1.5(3) . . . . ?
C7 S1 C15 C14 -138.52(14) . . . . ?
C7 S1 C15 C10 43.03(16) . . . . ?
C7 C6 C5 C4 2.2(3) . . . . ?
C7 C8 C9 O1 -179.07(15) . . . . ?
C7 C8 C9 C4 1.7(3) . . . . ?
C4 C3 C2 C1 0.1(3) . . . . ?
C5 C6 C7 S1 -179.62(13) . . . . ?
C5 C6 C7 C8 -1.5(3) . . . . ?
C5 C4 C9 O1 179.87(16) . . . . ?
C5 C4 C9 C8 -0.9(3) . . . . ?
C5 C4 C3 C2 179.17(19) . . . . ?
C9 O1 C1 O2 179.00(18) . . . . ?
C9 O1 C1 C2 -0.8(3) . . . . ?
C9 C4 C5 C6 -1.1(3) . . . . ?
C9 C4 C3 C2 0.7(3) . . . . ?
C14 C15 C10 S2 -179.32(13) . . . . ?
C14 C15 C10 C11 -1.0(2) . . . . ?
C14 C13 C12 C11 -0.7(3) . . . . ?
C10 S2 C6 C7 44.15(16) . . . . ?
C10 S2 C6 C5 -138.46(15) . . . . ?
C10 C15 C14 C13 2.3(3) . . . . ?
C10 C11 C12 C13 2.0(3) . . . . ?
C12 C11 C10 S2 177.22(14) . . . . ?
C12 C11 C10 C15 -1.1(3) . . . . ?
C3 C4 C5 C6 -179.61(17) . . . . ?
C3 C4 C9 O1 -1.5(3) . . . . ?
C3 C4 C9 C8 177.71(17) . . . . ?
C1 O1 C9 C4 1.7(3) . . . . ?
C1 O1 C9 C8 -177.62(16) . . . . ?
